data_4128665
loop_
_publ_author_name
'Lu, Ran'
'Cao, Liya'
'Guan, Honghao'
'Liu, Lei'

_publ_section_title
;
 Iron-Catalyzed Aerobic Dehydrogenative Kinetic Resolution of Cyclic
 Secondary Amines.
;
_journal_issue 15
_journal_name_full 'Journal of the American Chemical Society'
_journal_page_first 6318
_journal_page_last 6324
_journal_paper_doi 10.1021/jacs.9b00615
_journal_volume 141
_journal_year 2019
_chemical_absolute_configuration ad
_chemical_formula_moiety 'C56 H50 Br4 Fe2 N4 O6, 7(C2 H3 N)'
_chemical_formula_sum 'C70 H71 Br4 Fe2 N11 O6'
_chemical_formula_weight 1593.72
_space_group_crystal_system triclinic
_space_group_IT_number 1
_space_group_name_Hall 'P 1'
_space_group_name_H-M_alt 'P 1'
_atom_sites_solution_hydrogens geom
_atom_sites_solution_primary iterative
_atom_sites_solution_secondary difmap
_audit_creation_date 2018-10-30
_audit_creation_method
;
  Olex2 1.2
  (compiled Apr 23 2013 17:54:37, GUI svn.r4466)
;
_cell_angle_alpha 80.061(6)
_cell_angle_beta 84.900(6)
_cell_angle_gamma 84.005(6)
_cell_formula_units_Z 1
_cell_length_a 11.3961(8)
_cell_length_b 12.6727(9)
_cell_length_c 12.8895(10)
_cell_measurement_reflns_used 7334
_cell_measurement_temperature 100.01(10)
_cell_measurement_theta_max 70.8970
_cell_measurement_theta_min 5.4360
_cell_volume 1818.8(2)
_computing_cell_refinement 'CrysAlisPro 1.171.38.41 (Rigaku OD, 2015)'
_computing_data_collection 'CrysAlisPro 1.171.38.41 (Rigaku OD, 2015)'
_computing_data_reduction 'CrysAlisPro 1.171.38.41 (Rigaku OD, 2015)'
_computing_molecular_graphics
;
O. V. Dolomanov, L. J. Bourhis, R. J. Gildea, J. A. K. Howard and H. Puschmann,
OLEX2: a complete structure solution, refinement and analysis program.
J. Appl. Cryst. (2009). 42, 339-341.
;
_computing_publication_material
;
O. V. Dolomanov, L. J. Bourhis, R. J. Gildea, J. A. K. Howard and H. Puschmann,
OLEX2: a complete structure solution, refinement and analysis program.
J. Appl. Cryst. (2009). 42, 339-341.
;
_computing_structure_refinement
;
XL, G.M. Sheldrick, Acta Cryst.
(2008). A64, 112-122
;
_computing_structure_solution
;
olex2.solve (L.J. Bourhis, O.V. Dolomanov, R.J. Gildea, J.A.K. Howard,
H. Puschmann, in preparation, 2011)
;
_diffrn_ambient_environment N~2~
_diffrn_ambient_temperature 100.01(10)
_diffrn_detector 'CCD plate'
_diffrn_detector_area_resol_mean 16.0793
_diffrn_detector_type Eos
_diffrn_measured_fraction_theta_full 0.9989
_diffrn_measured_fraction_theta_max 0.6072
_diffrn_measurement_details
;
List of Runs (angles in degrees, time in seconds):

  # Type    Start    End  Width  t~exp~   \w     \q     \k     \f   Frames
--------------------------------------------------------------------------
  1  \w    -20.00  10.00   1.00    1.00    --    0.00 -57.00   0.00   30
  2  \w     31.00  78.00   1.00    1.00    --   54.00-125.00  90.00   47
  3  \w     39.00 127.00   1.00    1.00    --  108.00 -77.00  90.00   88
  4  \w     81.00 109.00   1.00    1.00    --  108.00 -63.00   0.00   28
  5  \w     64.00 109.00   1.00    1.00    --  108.00-111.00   0.00   45
  6  \w     56.00 128.00   1.00    1.00    --  108.00 -37.00  60.00   72
  7  \w    141.00 171.00   1.00    1.00    --  108.00  25.00 150.00   30
  8  \w    118.00 169.00   1.00    1.00    --  108.00 -12.00 150.00   51
  9  \w     98.00 175.00   1.00    1.00    --  108.00  63.00  30.00   77
 10  \w    121.00 172.00   1.00    1.00    --  108.00  50.00   0.00   51
 11  \w     74.00 105.00   1.00    1.00    --  108.00  25.00 150.00   31
 12  \w     78.00 172.00   1.00    1.00    --  108.00  77.00  60.00   94
 13  \w     45.00  70.00   1.00    1.00    --  108.00 -63.00   0.00   25
 14  \w     38.00 143.00   1.00    1.00    --  108.00 -91.00 -60.00  105
 15  \w     78.00 110.00   1.00    1.00    --  108.00-111.00-120.00   32
 16  \w     37.00  66.00   1.00    1.00    --  108.00-111.00-120.00   29
 17  \w     37.00  96.00   1.00    1.00    --  108.00-111.00 -90.00   59
 18  \w     36.00 110.00   1.00    1.00    --  108.00 -37.00 -90.00   74
 19  \w     34.00 103.00   1.00    1.00    --   54.00  57.00-150.00   69
 20  \w     25.00 102.00   1.00    1.00    --   54.00  77.00 -30.00   77
 21  \w     37.00 114.00   1.00    1.00    --   54.00  57.00  60.00   77
 22  \w     33.00  69.00   1.00    1.00    --    0.00  57.00 150.00   36
 23  \w    -20.00  27.00   1.00    1.00    --    0.00  57.00 150.00   47
 24  \w    -68.00 -35.00   1.00    1.00    --    0.00 -57.00   0.00   33
 25  \w      2.00  96.00   1.00    1.00    --   54.00 -99.00 150.00   94
 26  \w     75.00 114.00   1.00    1.00    --  108.00-111.00 119.00   39
 27  \w      8.00  33.00   1.00    1.00    --    0.00  57.00-120.00   25
 28  \w     25.00 120.00   1.00    1.00    --   54.00  77.00 -90.00   95
;
_diffrn_measurement_device 'four-circle diffractometer'
_diffrn_measurement_device_type 'SuperNova, Dual, Cu at zero, Eos'
_diffrn_measurement_method '\w scans'
_diffrn_orient_matrix_type 'CrysAlisPro convention (1999,Acta A55,543-557)'
_diffrn_orient_matrix_UB_11 0.0088673000
_diffrn_orient_matrix_UB_12 -0.0189420000
_diffrn_orient_matrix_UB_13 -0.1154350000
_diffrn_orient_matrix_UB_21 -0.0928448000
_diffrn_orient_matrix_UB_22 -0.0823265000
_diffrn_orient_matrix_UB_23 0.0289318000
_diffrn_orient_matrix_UB_31 -0.0993729000
_diffrn_orient_matrix_UB_32 0.0906761000
_diffrn_orient_matrix_UB_33 -0.0252599000
_diffrn_radiation_monochromator mirror
_diffrn_radiation_probe x-ray
_diffrn_radiation_type 'Cu K\a'
_diffrn_radiation_wavelength 1.54184
_diffrn_reflns_av_R_equivalents 0.0285
_diffrn_reflns_av_unetI/netI 0.0403
_diffrn_reflns_limit_h_max 13
_diffrn_reflns_limit_h_min -13
_diffrn_reflns_limit_k_max 15
_diffrn_reflns_limit_k_min -11
_diffrn_reflns_limit_l_max 15
_diffrn_reflns_limit_l_min -15
_diffrn_reflns_number 12745
_diffrn_reflns_theta_full 67.08
_diffrn_reflns_theta_max 71.02
_diffrn_reflns_theta_min 3.49
_diffrn_source 'micro-focus sealed X-ray tube'
_diffrn_source_type 'SuperNova (Cu) X-ray Source'
_exptl_absorpt_coefficient_mu 6.228
_exptl_absorpt_correction_T_max 1.00000
_exptl_absorpt_correction_T_min 0.47530
_exptl_absorpt_correction_type multi-scan
_exptl_absorpt_process_details
;
CrysAlisPro 1.171.38.41 (Rigaku Oxford Diffraction, 2015)
Empirical absorption correction using spherical harmonics,
 implemented in SCALE3 ABSPACK scaling algorithm.
;
_exptl_crystal_colour 'clear light red'
_exptl_crystal_density_diffrn 1.455
_exptl_crystal_density_method 'not measured'
_exptl_crystal_description block
_exptl_crystal_F_000 808
_exptl_crystal_size_max 0.19
_exptl_crystal_size_mid 0.11
_exptl_crystal_size_min 0.02
_refine_diff_density_max 0.962
_refine_diff_density_min -0.812
_refine_diff_density_rms 0.110
_refine_ls_abs_structure_details 'Flack H D (1983), Acta Cryst. A39, 876-881'
_refine_ls_abs_structure_Flack 0.008(5)
_refine_ls_extinction_method none
_refine_ls_goodness_of_fit_ref 1.072
_refine_ls_hydrogen_treatment mixed
_refine_ls_matrix_type full
_refine_ls_number_parameters 839
_refine_ls_number_reflns 8165
_refine_ls_number_restraints 25
_refine_ls_restrained_S_all 1.077
_refine_ls_R_factor_all 0.0483
_refine_ls_R_factor_gt 0.0469
_refine_ls_shift/su_max 0.023
_refine_ls_shift/su_mean 0.001
_refine_ls_structure_factor_coef Fsqd
_refine_ls_weighting_details 'calc w=1/[\s^2^(Fo^2^)+(0.0990P)^2^+0.0000P] where P=(Fo^2^+2Fc^2^)/3'
_refine_ls_weighting_scheme calc
_refine_ls_wR_factor_gt 0.1266
_refine_ls_wR_factor_ref 0.1283
_reflns_number_gt 7858
_reflns_number_total 8165
_reflns_threshold_expression >2sigma(I)
_cod_data_source_file ja9b00615_si_003.cif
_cod_data_source_block exp_2573_sqd
_cod_database_code 4128665
_chemical_oxdiff_formula 'C1 H1 O1 N1 Br1 Fe1'
_reflns_odcompleteness_completeness 99.89
_reflns_odcompleteness_iscentric 1
_reflns_odcompleteness_theta 66.97
_olex2_refinement_description
;
1. Fixed Uiso
 At 1.2 times of:
  All C(H) groups, All C(H,H) groups, All N(H) groups
 At 1.5 times of:
  All C(H,H,H) groups, All N(H,H) groups
2. Restrained distances
 C57-C58 = C67-C68 = C63-C64 = C66-C65
 1.53 with sigma of 0.01
3. Uiso/Uaniso restraints and constraints
Uanis(N5) \\sim Ueq, Uanis(N6) \\sim Ueq, Uanis(N9) \\sim Ueq: with sigma of 0.002 and sigma for terminal atoms of 0.004
Uanis(C26) = Uanis(C20)
4.a Riding coordinates:
 N1(H1), N2(H2A), N3(H3A), N4(H4A), N6(H6,H5)
4.b Ternary CH refined with riding coordinates:
 C8(H8), C15(H15), C36(H36), C43(H43)
4.c Secondary CH2 refined with riding coordinates:
 C7(H7A,H7B), C22(H22A,H22B), C35(H35A,H35B), C50(H50A,H50B)
4.d Aromatic/amide H refined with riding coordinates:
 C2(H2), C3(H3), C4(H4), C10(H10), C11(H11), C12(H12), C13(H13), C14(H14),
 C17(H17), C18(H18), C19(H19), C20(H20), C21(H21), C24(H24), C25(H25), C26(H26),
  C30(H30), C31(H31), C32(H32), C38(H38), C39(H39), C40(H40), C41(H41),
 C42(H42), C45(H45), C46(H46), C47(H47), C48(H48), C49(H49), C52(H52), C53(H53),
  C54(H54)
4.e Idealised Me refined as rotating group:
 C57(H57A,H57B,H57C), C59(H59A,H59B,H59C), C61(H61A,H61B,H61C), C63(H63A,H63B,
 H63C), C65(H65A,H65B,H65C), C67(H67A,H67B,H67C), C69(H69A,H69B,H69C)
;
_oxdiff_exptl_absorpt_empirical_details
;
Empirical correction (ABSPACK) includes:
- Absorption correction using spherical harmonics
- Frame scaling
;
_oxdiff_exptl_absorpt_empirical_full_max 1.792
_oxdiff_exptl_absorpt_empirical_full_min 0.680

loop_
_space_group_symop_id
_space_group_symop_operation_xyz
1 'x, y, z'

loop_
_atom_site_label
_atom_site_type_symbol
_atom_site_fract_x
_atom_site_fract_y
_atom_site_fract_z
_atom_site_U_iso_or_equiv
_atom_site_adp_type
_atom_site_occupancy
_atom_site_symmetry_multiplicity
_atom_site_calc_flag
_atom_site_refinement_flags
Br1 Br 1.11863(5) 0.88736(5) 0.46732(5) 0.01944(16) Uani 1 1 d .
Br2 Br 0.28779(5) 0.64162(5) 1.09952(5) 0.01959(16) Uani 1 1 d .
Br3 Br 0.50133(6) 1.06795(6) 0.93929(6) 0.02482(18) Uani 1 1 d .
Br4 Br 0.92069(6) 0.42882(5) 0.67057(5) 0.02188(17) Uani 1 1 d .
C1 C 0.4061(6) 1.0390(5) 0.8367(5) 0.0174(13) Uani 1 1 d .
C2 C 0.3122(7) 1.1117(5) 0.8046(6) 0.0233(15) Uani 1 1 d .
H2 H 0.2933 1.1724 0.8364 0.028 Uiso 1 1 calc R
C3 C 0.2462(6) 1.0941(5) 0.7246(6) 0.0223(15) Uani 1 1 d .
H3 H 0.1833 1.1426 0.7014 0.027 Uiso 1 1 calc R
C4 C 0.2774(6) 1.0005(5) 0.6800(5) 0.0201(14) Uani 1 1 d .
H4 H 0.2324 0.9868 0.6278 0.024 Uiso 1 1 calc R
C5 C 0.3711(6) 0.9287(5) 0.7101(5) 0.0160(13) Uani 1 1 d .
C6 C 0.4391(5) 0.9449(5) 0.7921(5) 0.0153(13) Uani 1 1 d .
C7 C 0.4103(6) 0.8419(5) 0.6437(5) 0.0172(13) Uani 1 1 d .
H7A H 0.3475 0.8373 0.5991 0.021 Uiso 1 1 calc R
H7B H 0.4789 0.8635 0.5979 0.021 Uiso 1 1 calc R
C8 C 0.4835(6) 0.6536(5) 0.6321(5) 0.0125(12) Uani 1 1 d .
H8 H 0.5547 0.6791 0.5912 0.015 Uiso 1 1 calc R
C9 C 0.3948(6) 0.6435(5) 0.5534(5) 0.0156(13) Uani 1 1 d .
C10 C 0.2878(6) 0.6035(6) 0.5841(5) 0.0207(14) Uani 1 1 d .
H10 H 0.2682 0.5807 0.6555 0.025 Uiso 1 1 calc R
C11 C 0.2078(7) 0.5961(6) 0.5109(6) 0.0268(16) Uani 1 1 d .
H11 H 0.1343 0.5711 0.5332 0.032 Uiso 1 1 calc R
C12 C 0.2391(7) 0.6270(6) 0.4027(6) 0.0230(15) Uani 1 1 d .
H12 H 0.1883 0.6192 0.3525 0.028 Uiso 1 1 calc R
C13 C 0.3462(8) 0.6691(7) 0.3718(6) 0.0321(18) Uani 1 1 d .
H13 H 0.3662 0.6923 0.3006 0.039 Uiso 1 1 calc R
C14 C 0.4241(7) 0.6770(6) 0.4462(6) 0.0246(15) Uani 1 1 d .
H14 H 0.4963 0.7048 0.4245 0.030 Uiso 1 1 calc R
C15 C 0.5216(6) 0.5482(5) 0.7038(5) 0.0150(12) Uani 1 1 d .
H15 H 0.4543 0.5286 0.7537 0.018 Uiso 1 1 calc R
C16 C 0.5586(6) 0.4552(5) 0.6451(5) 0.0174(14) Uani 1 1 d .
C17 C 0.6463(6) 0.4620(6) 0.5622(5) 0.0195(14) Uani 1 1 d .
H17 H 0.6793 0.5268 0.5392 0.023 Uiso 1 1 calc R
C18 C 0.6848(7) 0.3749(6) 0.5137(5) 0.0259(16) Uani 1 1 d .
H18 H 0.7441 0.3805 0.4592 0.031 Uiso 1 1 calc R
C19 C 0.6345(7) 0.2782(6) 0.5468(6) 0.0314(18) Uani 1 1 d .
H19 H 0.6591 0.2197 0.5129 0.038 Uiso 1 1 calc R
C20 C 0.5487(7) 0.2681(6) 0.6291(6) 0.0250(11) Uani 1 1 d .
H20 H 0.5163 0.2028 0.6513 0.030 Uiso 1 1 calc R
C21 C 0.5106(6) 0.3555(6) 0.6789(6) 0.0223(14) Uani 1 1 d .
H21 H 0.4532 0.3485 0.7350 0.027 Uiso 1 1 calc R
C22 C 0.6475(6) 0.4849(5) 0.8550(5) 0.0161(13) Uani 1 1 d .
H22A H 0.7135 0.5045 0.8881 0.019 Uiso 1 1 calc R
H22B H 0.6726 0.4184 0.8284 0.019 Uiso 1 1 calc R
C23 C 0.5463(5) 0.4666(5) 0.9359(5) 0.0145(13) Uani 1 1 d .
C24 C 0.5233(6) 0.3603(5) 0.9778(5) 0.0176(13) Uani 1 1 d .
H24 H 0.5682 0.3037 0.9516 0.021 Uiso 1 1 calc R
C25 C 0.4343(6) 0.3379(6) 1.0580(6) 0.0230(15) Uani 1 1 d .
H25 H 0.4210 0.2671 1.0857 0.028 Uiso 1 1 calc R
C26 C 0.3666(7) 0.4207(6) 1.0958(6) 0.0250(11) Uani 1 1 d .
H26 H 0.3078 0.4064 1.1498 0.030 Uiso 1 1 calc R
C27 C 0.3866(6) 0.5265(5) 1.0528(5) 0.0158(13) Uani 1 1 d .
C28 C 0.4757(6) 0.5532(5) 0.9721(5) 0.0162(13) Uani 1 1 d .
C29 C 1.0292(6) 1.0004(5) 0.5292(5) 0.0147(13) Uani 1 1 d .
C30 C 1.0530(6) 1.1044(6) 0.4938(5) 0.0211(14) Uani 1 1 d .
H30 H 1.1111 1.1204 0.4396 0.025 Uiso 1 1 calc R
C31 C 0.9881(7) 1.1867(5) 0.5406(6) 0.0239(15) Uani 1 1 d .
H31 H 1.0021 1.2583 0.5179 0.029 Uiso 1 1 calc R
C32 C 0.9023(6) 1.1586(5) 0.6218(5) 0.0183(14) Uani 1 1 d .
H32 H 0.8601 1.2124 0.6542 0.022 Uiso 1 1 calc R
C33 C 0.8779(5) 1.0521(5) 0.6561(5) 0.0133(13) Uani 1 1 d .
C34 C 0.9421(6) 0.9688(5) 0.6099(5) 0.0133(12) Uani 1 1 d .
C35 C 0.7709(6) 1.0306(5) 0.7338(5) 0.0137(12) Uani 1 1 d .
H35A H 0.7507 1.0933 0.7678 0.016 Uiso 1 1 calc R
H35B H 0.7047 1.0238 0.6938 0.016 Uiso 1 1 calc R
C36 C 0.8473(6) 0.9385(5) 0.9124(5) 0.0144(12) Uani 1 1 d .
H36 H 0.8102 0.8899 0.9707 0.017 Uiso 1 1 calc R
C37 C 0.8389(6) 1.0477(5) 0.9481(5) 0.0163(13) Uani 1 1 d .
C38 C 0.9049(6) 1.1296(5) 0.8965(5) 0.0188(14) Uani 1 1 d .
H38 H 0.9570 1.1186 0.8389 0.023 Uiso 1 1 calc R
C39 C 0.8929(7) 1.2281(5) 0.9311(6) 0.0249(16) Uani 1 1 d .
H39 H 0.9380 1.2826 0.8971 0.030 Uiso 1 1 calc R
C40 C 0.8139(7) 1.2459(5) 1.0160(6) 0.0216(15) Uani 1 1 d .
H40 H 0.8047 1.3129 1.0375 0.026 Uiso 1 1 calc R
C41 C 0.7492(7) 1.1645(6) 1.0684(5) 0.0227(15) Uani 1 1 d .
H41 H 0.6972 1.1757 1.1261 0.027 Uiso 1 1 calc R
C42 C 0.7621(5) 1.0653(5) 1.0345(5) 0.0143(13) Uani 1 1 d .
H42 H 0.7188 1.0101 1.0701 0.017 Uiso 1 1 calc R
C43 C 0.9767(6) 0.8909(5) 0.8970(5) 0.0139(12) Uani 1 1 d .
H43 H 1.0167 0.9371 0.8385 0.017 Uiso 1 1 calc R
C44 C 1.0425(6) 0.8849(5) 0.9939(5) 0.0165(13) Uani 1 1 d .
C45 C 1.1502(6) 0.9305(5) 0.9866(5) 0.0195(14) Uani 1 1 d .
H45 H 1.1801 0.9659 0.9219 0.023 Uiso 1 1 calc R
C46 C 1.2134(6) 0.9227(6) 1.0774(6) 0.0233(15) Uani 1 1 d .
H46 H 1.2854 0.9523 1.0722 0.028 Uiso 1 1 calc R
C47 C 1.1697(7) 0.8724(6) 1.1718(6) 0.0270(16) Uani 1 1 d .
H47 H 1.2116 0.8686 1.2312 0.032 Uiso 1 1 calc R
C48 C 1.0625(7) 0.8262(6) 1.1812(6) 0.0249(15) Uani 1 1 d .
H48 H 1.0329 0.7918 1.2465 0.030 Uiso 1 1 calc R
C49 C 1.0004(6) 0.8320(6) 1.0917(5) 0.0203(14) Uani 1 1 d .
H49 H 0.9297 0.8002 1.0975 0.024 Uiso 1 1 calc R
C50 C 1.0930(5) 0.7415(5) 0.8249(5) 0.0153(12) Uani 1 1 d .
H50A H 1.1525 0.7522 0.8704 0.018 Uiso 1 1 calc R
H50B H 1.1112 0.7816 0.7551 0.018 Uiso 1 1 calc R
C51 C 1.0968(6) 0.6229(5) 0.8182(5) 0.0160(13) Uani 1 1 d .
C52 C 1.1873(6) 0.5524(5) 0.8611(5) 0.0187(13) Uani 1 1 d .
H52 H 1.2405 0.5776 0.8997 0.022 Uiso 1 1 calc R
C53 C 1.2014(6) 0.4447(5) 0.8484(5) 0.0200(14) Uani 1 1 d .
H53 H 1.2636 0.3987 0.8770 0.024 Uiso 1 1 calc R
C54 C 1.1204(7) 0.4080(5) 0.7921(5) 0.0222(15) Uani 1 1 d .
H54 H 1.1285 0.3367 0.7817 0.027 Uiso 1 1 calc R
C55 C 1.0277(6) 0.4775(5) 0.7515(5) 0.0166(13) Uani 1 1 d .
C56 C 1.0106(6) 0.5863(5) 0.7644(5) 0.0160(13) Uani 1 1 d .
C57 C 0.8627(9) 0.7049(7) 0.4679(7) 0.039(2) Uani 1 1 d D
H57A H 0.8685 0.6682 0.5392 0.059 Uiso 1 1 calc R
H57B H 0.7870 0.7455 0.4617 0.059 Uiso 1 1 calc R
H57C H 0.9241 0.7527 0.4501 0.059 Uiso 1 1 calc R
C58 C 0.8760(15) 0.6251(12) 0.3950(10) 0.097(6) Uani 1 1 d D
C59 C 1.0234(8) 0.4580(8) 0.1358(8) 0.046(2) Uani 1 1 d .
H59A H 1.0515 0.4007 0.0974 0.070 Uiso 1 1 calc R
H59B H 0.9957 0.4282 0.2063 0.070 Uiso 1 1 calc R
H59C H 1.0866 0.5016 0.1388 0.070 Uiso 1 1 calc R
C60 C 0.9259(7) 0.5245(6) 0.0823(6) 0.0300(17) Uani 1 1 d .
C61 C 0.7982(9) 0.0249(9) 0.3460(8) 0.050(3) Uani 1 1 d .
H61A H 0.8748 -0.0141 0.3522 0.075 Uiso 1 1 calc R
H61B H 0.8055 0.1003 0.3417 0.075 Uiso 1 1 calc R
H61C H 0.7654 0.0128 0.2834 0.075 Uiso 1 1 calc R
C62 C 0.7212(8) -0.0116(7) 0.4373(7) 0.039(2) Uani 1 1 d .
C63 C 0.6235(11) 0.4649(12) 0.2346(10) 0.087(5) Uani 1 1 d D
H63A H 0.5516 0.4420 0.2724 0.130 Uiso 1 1 calc R
H63B H 0.6111 0.4851 0.1609 0.130 Uiso 1 1 calc R
H63C H 0.6460 0.5255 0.2612 0.130 Uiso 1 1 calc R
C64 C 0.7199(9) 0.3745(8) 0.2493(6) 0.048(3) Uani 1 1 d D
C65 C 0.5690(11) 0.7820(11) 0.1034(7) 0.065(3) Uani 1 1 d D
H65A H 0.4849 0.7823 0.1184 0.098 Uiso 1 1 calc R
H65B H 0.6006 0.7131 0.0868 0.098 Uiso 1 1 calc R
H65C H 0.5858 0.8370 0.0443 0.098 Uiso 1 1 calc R
C66 C 0.6232(11) 0.8025(9) 0.1955(7) 0.055(3) Uani 1 1 d D
C67 C 0.306(2) 0.3281(17) 0.4921(18) 0.175(12) Uani 1 1 d D
H67A H 0.2932 0.2652 0.5438 0.263 Uiso 1 1 calc R
H67B H 0.2765 0.3913 0.5214 0.263 Uiso 1 1 calc R
H67C H 0.3887 0.3301 0.4721 0.263 Uiso 1 1 calc R
C68 C 0.2404(14) 0.3243(13) 0.3958(12) 0.088(5) Uani 1 1 d D
C69 C 0.0404(10) 0.1308(8) 0.1864(9) 0.053(3) Uani 1 1 d .
H69A H -0.0050 0.1870 0.2175 0.079 Uiso 1 1 calc R
H69B H 0.0829 0.0833 0.2396 0.079 Uiso 1 1 calc R
H69C H -0.0118 0.0910 0.1568 0.079 Uiso 1 1 calc R
C70 C 0.1239(11) 0.1776(9) 0.1034(11) 0.062(3) Uani 1 1 d .
Fe1 Fe 0.57959(8) 0.72896(7) 0.81419(7) 0.0115(2) Uani 1 1 d .
Fe2 Fe 0.84100(8) 0.78263(7) 0.75612(7) 0.0111(2) Uani 1 1 d .
N1 N 0.6170(5) 0.5710(4) 0.7647(4) 0.0137(11) Uani 1 1 d .
H1 H 0.6830 0.5752 0.7195 0.016 Uiso 1 1 d R
N2 N 0.4406(5) 0.7340(4) 0.7041(4) 0.0137(11) Uani 1 1 d .
H2A H 0.3743 0.7113 0.7424 0.016 Uiso 1 1 d R
N3 N 0.9743(5) 0.7828(4) 0.8672(4) 0.0139(11) Uani 1 1 d .
H3A H 0.9541 0.7370 0.9270 0.017 Uiso 1 1 d R
N4 N 0.7827(5) 0.9346(4) 0.8176(4) 0.0125(10) Uani 1 1 d .
H4A H 0.7070 0.9260 0.8443 0.015 Uiso 1 1 d R
N5 N 0.8846(17) 0.5681(15) 0.3469(16) 0.145(7) Uani 1 1 d U
N6 N 0.671(2) 0.8129(18) 0.262(2) 0.182(9) Uani 1 1 d U
H6 H 0.6697 0.8318 0.6410 0.273 Uiso 1 1 d R
H5 H 0.7485 0.6797 0.9373 0.273 Uiso 1 1 d R
N7 N 0.8533(7) 0.5759(6) 0.0403(6) 0.0420(18) Uani 1 1 d .
N8 N 0.7933(11) 0.3085(7) 0.2637(8) 0.070(3) Uani 1 1 d .
N9 N 0.1924(13) 0.3123(12) 0.3275(12) 0.103(4) Uani 1 1 d U
N10 N 0.6595(7) -0.0410(6) 0.5106(6) 0.0404(18) Uani 1 1 d .
N11 N 0.1873(9) 0.2136(8) 0.0326(9) 0.066(3) Uani 1 1 d .
O1 O 0.9175(4) 0.6474(3) 0.7268(4) 0.0166(9) Uani 1 1 d .
O2 O 0.9226(4) 0.8670(3) 0.6390(3) 0.0149(9) Uani 1 1 d .
O3 O 0.4886(4) 0.6552(4) 0.9327(4) 0.0192(10) Uani 1 1 d .
O4 O 0.5268(4) 0.8766(3) 0.8281(3) 0.0162(9) Uani 1 1 d .
O5 O 0.7293(4) 0.7210(3) 0.8800(3) 0.0147(9) Uani 1 1 d .
O6 O 0.6937(4) 0.7778(3) 0.6856(3) 0.0127(9) Uani 1 1 d .

loop_
_atom_site_aniso_label
_atom_site_aniso_U_11
_atom_site_aniso_U_22
_atom_site_aniso_U_33
_atom_site_aniso_U_23
_atom_site_aniso_U_13
_atom_site_aniso_U_12
Br1 0.0223(3) 0.0198(3) 0.0171(3) -0.0060(3) 0.0038(3) -0.0052(3)
Br2 0.0222(3) 0.0233(3) 0.0132(3) -0.0034(3) 0.0019(2) -0.0041(3)
Br3 0.0229(4) 0.0248(4) 0.0317(4) -0.0166(3) -0.0035(3) -0.0041(3)
Br4 0.0284(4) 0.0131(3) 0.0262(4) -0.0067(3) -0.0022(3) -0.0059(3)
C1 0.023(3) 0.012(3) 0.018(3) -0.003(2) -0.001(3) -0.007(3)
C2 0.028(4) 0.012(3) 0.029(4) -0.004(3) 0.007(3) -0.007(3)
C3 0.021(3) 0.012(3) 0.031(4) 0.001(3) -0.004(3) 0.007(3)
C4 0.024(3) 0.019(3) 0.018(3) -0.004(3) -0.001(3) -0.006(3)
C5 0.019(3) 0.007(3) 0.021(3) 0.003(2) 0.000(3) -0.009(2)
C6 0.015(3) 0.012(3) 0.018(3) -0.001(2) 0.003(2) -0.004(2)
C7 0.016(3) 0.014(3) 0.021(3) -0.001(3) -0.005(3) -0.001(2)
C8 0.018(3) 0.011(3) 0.008(3) 0.001(2) -0.001(2) -0.003(2)
C9 0.015(3) 0.012(3) 0.022(3) -0.007(3) -0.003(3) -0.005(2)
C10 0.025(4) 0.026(4) 0.011(3) 0.000(3) 0.002(3) -0.010(3)
C11 0.029(4) 0.031(4) 0.023(4) -0.004(3) -0.003(3) -0.014(3)
C12 0.031(4) 0.021(3) 0.019(3) -0.003(3) -0.015(3) -0.005(3)
C13 0.041(5) 0.043(5) 0.012(3) 0.001(3) 0.000(3) -0.014(4)
C14 0.026(4) 0.032(4) 0.016(3) 0.001(3) 0.003(3) -0.011(3)
C15 0.021(3) 0.011(3) 0.013(3) -0.001(2) 0.000(2) -0.005(2)
C16 0.019(3) 0.013(3) 0.020(3) -0.003(3) -0.009(3) 0.002(3)
C17 0.027(4) 0.020(3) 0.010(3) 0.000(3) -0.005(3) -0.002(3)
C18 0.035(4) 0.032(4) 0.012(3) -0.009(3) -0.001(3) 0.001(3)
C19 0.034(4) 0.030(4) 0.035(4) -0.019(3) -0.013(4) 0.005(3)
C20 0.030(3) 0.021(2) 0.023(3) 0.002(2) 0.001(2) -0.008(2)
C21 0.022(3) 0.020(3) 0.026(4) -0.004(3) 0.001(3) -0.009(3)
C22 0.029(4) 0.008(3) 0.010(3) 0.004(2) 0.002(3) -0.005(3)
C23 0.011(3) 0.020(3) 0.013(3) 0.002(3) 0.000(2) -0.010(2)
C24 0.025(4) 0.007(3) 0.019(3) 0.006(2) -0.002(3) -0.003(2)
C25 0.023(4) 0.015(3) 0.027(4) 0.008(3) 0.000(3) -0.003(3)
C26 0.030(3) 0.021(2) 0.023(3) 0.002(2) 0.001(2) -0.008(2)
C27 0.021(3) 0.010(3) 0.016(3) 0.001(2) -0.005(3) -0.003(2)
C28 0.022(3) 0.015(3) 0.012(3) 0.003(2) -0.005(3) -0.006(3)
C29 0.013(3) 0.017(3) 0.015(3) -0.002(2) -0.003(2) -0.006(2)
C30 0.019(3) 0.025(4) 0.018(3) 0.001(3) 0.005(3) -0.010(3)
C31 0.036(4) 0.013(3) 0.024(4) 0.002(3) -0.004(3) -0.014(3)
C32 0.022(3) 0.012(3) 0.020(3) 0.000(3) -0.005(3) 0.000(3)
C33 0.013(3) 0.016(3) 0.013(3) -0.002(2) -0.006(2) -0.003(2)
C34 0.016(3) 0.007(3) 0.018(3) -0.001(2) -0.002(3) -0.005(2)
C35 0.012(3) 0.019(3) 0.011(3) -0.003(2) -0.001(2) -0.006(2)
C36 0.021(3) 0.013(3) 0.010(3) -0.003(2) -0.001(2) -0.005(2)
C37 0.024(3) 0.013(3) 0.012(3) -0.003(2) 0.001(3) -0.004(3)
C38 0.022(3) 0.019(3) 0.018(3) -0.005(3) -0.004(3) -0.007(3)
C39 0.041(4) 0.014(3) 0.023(4) 0.000(3) -0.013(3) -0.010(3)
C40 0.034(4) 0.011(3) 0.022(3) -0.004(3) -0.011(3) 0.000(3)
C41 0.029(4) 0.025(3) 0.017(3) -0.011(3) -0.005(3) 0.006(3)
C42 0.015(3) 0.016(3) 0.012(3) 0.000(2) -0.003(2) -0.004(2)
C43 0.018(3) 0.012(3) 0.013(3) -0.002(2) -0.002(2) -0.008(2)
C44 0.016(3) 0.018(3) 0.015(3) -0.004(3) -0.005(3) 0.003(3)
C45 0.025(4) 0.020(3) 0.016(3) -0.006(3) 0.004(3) -0.011(3)
C46 0.018(3) 0.024(4) 0.029(4) -0.007(3) -0.006(3) 0.000(3)
C47 0.028(4) 0.031(4) 0.028(4) -0.016(3) -0.010(3) 0.000(3)
C48 0.025(4) 0.030(4) 0.017(3) -0.004(3) 0.003(3) 0.004(3)
C49 0.019(3) 0.023(3) 0.020(4) -0.005(3) 0.003(3) -0.009(3)
C50 0.009(3) 0.018(3) 0.020(3) -0.004(3) -0.006(2) -0.003(2)
C51 0.019(3) 0.017(3) 0.013(3) -0.003(2) 0.000(2) -0.004(3)
C52 0.019(3) 0.023(3) 0.014(3) -0.004(3) -0.004(3) 0.002(3)
C53 0.021(3) 0.020(3) 0.015(3) 0.005(3) -0.002(3) 0.001(3)
C54 0.032(4) 0.011(3) 0.021(3) -0.002(3) 0.003(3) 0.002(3)
C55 0.018(3) 0.016(3) 0.016(3) -0.001(3) 0.002(3) -0.010(3)
C56 0.024(3) 0.016(3) 0.006(3) 0.002(2) 0.000(2) 0.001(3)
C57 0.057(6) 0.037(5) 0.027(4) -0.011(4) 0.004(4) -0.018(4)
C58 0.138(13) 0.120(12) 0.059(7) -0.068(8) 0.056(8) -0.098(11)
C59 0.039(5) 0.043(5) 0.052(6) 0.004(4) -0.005(4) 0.001(4)
C60 0.039(4) 0.021(4) 0.026(4) 0.003(3) 0.004(4) -0.007(3)
C61 0.042(5) 0.058(6) 0.047(6) 0.017(5) -0.018(4) -0.023(5)
C62 0.054(5) 0.025(4) 0.037(5) 0.009(4) -0.013(4) -0.014(4)
C63 0.052(7) 0.151(14) 0.048(7) 0.010(8) -0.014(6) -0.002(8)
C64 0.069(7) 0.070(7) 0.011(4) -0.009(4) 0.002(4) -0.034(6)
C65 0.067(8) 0.096(9) 0.037(6) -0.003(6) -0.004(5) -0.040(7)
C66 0.087(8) 0.061(6) 0.026(5) 0.003(4) -0.010(5) -0.059(6)
C67 0.21(3) 0.102(15) 0.22(3) 0.005(17) -0.14(2) 0.001(16)
C68 0.092(11) 0.094(11) 0.081(10) 0.017(8) -0.042(9) -0.037(9)
C69 0.055(6) 0.050(6) 0.049(6) -0.008(5) -0.002(5) 0.014(5)
C70 0.068(7) 0.042(6) 0.078(8) -0.014(6) 0.002(7) -0.010(5)
Fe1 0.0139(5) 0.0099(4) 0.0108(5) -0.0001(4) -0.0010(4) -0.0045(4)
Fe2 0.0142(5) 0.0084(4) 0.0109(5) -0.0003(3) 0.0007(4) -0.0045(4)
N1 0.016(3) 0.011(2) 0.011(2) 0.002(2) 0.005(2) -0.002(2)
N2 0.017(3) 0.009(2) 0.014(3) 0.002(2) 0.004(2) -0.009(2)
N3 0.022(3) 0.010(3) 0.011(2) -0.004(2) 0.002(2) -0.003(2)
N4 0.015(3) 0.008(2) 0.014(3) 0.000(2) 0.003(2) -0.005(2)
N5 0.150(8) 0.147(7) 0.142(8) -0.031(4) -0.009(4) -0.020(4)
N6 0.184(9) 0.185(9) 0.179(9) -0.030(4) -0.018(4) -0.026(4)
N7 0.040(4) 0.046(4) 0.031(4) 0.016(3) -0.008(3) 0.002(3)
N8 0.113(9) 0.042(5) 0.049(6) -0.012(4) 0.016(6) 0.007(5)
N9 0.100(5) 0.107(5) 0.100(5) -0.007(4) -0.008(4) -0.016(4)
N10 0.042(4) 0.036(4) 0.039(4) 0.016(3) -0.007(3) -0.017(3)
N11 0.060(6) 0.060(6) 0.077(7) -0.006(5) 0.005(5) -0.012(5)
O1 0.022(2) 0.009(2) 0.021(2) -0.0044(17) -0.0104(19) -0.0004(18)
O2 0.024(2) 0.009(2) 0.013(2) -0.0015(17) 0.0030(18) -0.0078(18)
O3 0.026(3) 0.014(2) 0.016(2) 0.0029(18) 0.0046(19) -0.0054(19)
O4 0.022(2) 0.012(2) 0.016(2) -0.0049(17) -0.0019(18) -0.0015(18)
O5 0.016(2) 0.015(2) 0.013(2) 0.0002(17) -0.0019(17) -0.0060(17)
O6 0.018(2) 0.0098(19) 0.010(2) 0.0030(16) -0.0017(17) -0.0086(17)

loop_
_atom_type_symbol
_atom_type_description
_atom_type_scat_dispersion_real
_atom_type_scat_dispersion_imag
_atom_type_scat_source
C C 0.0181 0.0091 'International Tables Vol C Tables 4.2.6.8 and 6.1.1.4'
H H 0.0000 0.0000 'International Tables Vol C Tables 4.2.6.8 and 6.1.1.4'
Br Br -0.6763 1.2805 'International Tables Vol C Tables 4.2.6.8 and 6.1.1.4'
Fe Fe -1.1336 3.1974 'International Tables Vol C Tables 4.2.6.8 and 6.1.1.4'
N N 0.0311 0.0180 'International Tables Vol C Tables 4.2.6.8 and 6.1.1.4'
O O 0.0492 0.0322 'International Tables Vol C Tables 4.2.6.8 and 6.1.1.4'

loop_
_geom_angle_atom_site_label_1
_geom_angle_atom_site_label_2
_geom_angle_atom_site_label_3
_geom_angle
C2 C1 Br3 119.6(5)
C2 C1 C6 122.8(6)
C6 C1 Br3 117.4(5)
C1 C2 H2 120.1
C1 C2 C3 119.9(6)
C3 C2 H2 120.1
C2 C3 H3 121.0
C2 C3 C4 117.9(6)
C4 C3 H3 121.0
C3 C4 H4 118.7
C5 C4 C3 122.7(6)
C5 C4 H4 118.7
C4 C5 C6 120.2(6)
C4 C5 C7 118.1(6)
C6 C5 C7 121.1(6)
C1 C6 C5 116.4(6)
O4 C6 C1 120.4(6)
O4 C6 C5 123.2(6)
C5 C7 H7A 108.5
C5 C7 H7B 108.5
H7A C7 H7B 107.5
N2 C7 C5 115.1(5)
N2 C7 H7A 108.5
N2 C7 H7B 108.5
C9 C8 H8 107.2
C9 C8 C15 114.8(5)
C15 C8 H8 107.2
N2 C8 H8 107.2
N2 C8 C9 113.5(5)
N2 C8 C15 106.5(5)
C10 C9 C8 122.5(6)
C10 C9 C14 119.1(6)
C14 C9 C8 118.4(6)
C9 C10 H10 119.3
C9 C10 C11 121.4(6)
C11 C10 H10 119.3
C10 C11 H11 120.4
C10 C11 C12 119.2(7)
C12 C11 H11 120.4
C11 C12 H12 120.3
C13 C12 C11 119.3(6)
C13 C12 H12 120.3
C12 C13 H13 119.8
C12 C13 C14 120.5(7)
C14 C13 H13 119.8
C9 C14 H14 119.8
C13 C14 C9 120.4(7)
C13 C14 H14 119.8
C8 C15 H15 107.9
C16 C15 C8 113.9(5)
C16 C15 H15 107.9
N1 C15 C8 106.9(5)
N1 C15 H15 107.9
N1 C15 C16 112.1(5)
C17 C16 C15 121.6(6)
C17 C16 C21 118.2(6)
C21 C16 C15 120.0(6)
C16 C17 H17 119.4
C18 C17 C16 121.3(7)
C18 C17 H17 119.4
C17 C18 H18 120.2
C17 C18 C19 119.6(7)
C19 C18 H18 120.2
C18 C19 H19 119.6
C20 C19 C18 120.7(7)
C20 C19 H19 119.6
C19 C20 H20 120.1
C19 C20 C21 119.8(7)
C21 C20 H20 120.1
C16 C21 H21 119.8
C20 C21 C16 120.4(7)
C20 C21 H21 119.8
H22A C22 H22B 107.8
C23 C22 H22A 109.1
C23 C22 H22B 109.1
N1 C22 H22A 109.1
N1 C22 H22B 109.1
N1 C22 C23 112.6(5)
C24 C23 C22 118.5(6)
C24 C23 C28 119.9(6)
C28 C23 C22 121.6(6)
C23 C24 H24 119.4
C25 C24 C23 121.2(6)
C25 C24 H24 119.4
C24 C25 H25 120.1
C26 C25 C24 119.8(6)
C26 C25 H25 120.1
C25 C26 H26 120.3
C25 C26 C27 119.4(7)
C27 C26 H26 120.3
C26 C27 Br2 119.7(5)
C26 C27 C28 122.9(7)
C28 C27 Br2 117.4(5)
C23 C28 C27 116.8(6)
O3 C28 C23 123.2(6)
O3 C28 C27 120.0(6)
C30 C29 Br1 119.2(5)
C30 C29 C34 124.4(6)
C34 C29 Br1 116.4(5)
C29 C30 H30 120.6
C29 C30 C31 118.9(6)
C31 C30 H30 120.6
C30 C31 H31 120.8
C32 C31 C30 118.4(6)
C32 C31 H31 120.8
C31 C32 H32 119.0
C31 C32 C33 122.0(6)
C33 C32 H32 119.0
C32 C33 C34 120.1(6)
C32 C33 C35 118.1(6)
C34 C33 C35 121.3(6)
C29 C34 C33 116.2(6)
O2 C34 C29 121.2(6)
O2 C34 C33 122.7(6)
C33 C35 H35A 108.0
C33 C35 H35B 108.0
H35A C35 H35B 107.3
N4 C35 C33 117.2(5)
N4 C35 H35A 108.0
N4 C35 H35B 108.0
C37 C36 H36 106.1
C37 C36 C43 112.0(5)
C43 C36 H36 106.1
N4 C36 H36 106.1
N4 C36 C37 115.6(5)
N4 C36 C43 110.1(5)
C38 C37 C36 122.0(6)
C38 C37 C42 119.3(6)
C42 C37 C36 118.7(6)
C37 C38 H38 120.1
C39 C38 C37 119.8(7)
C39 C38 H38 120.1
C38 C39 H39 119.7
C38 C39 C40 120.5(7)
C40 C39 H39 119.7
C39 C40 H40 120.0
C41 C40 C39 119.9(6)
C41 C40 H40 120.0
C40 C41 H41 120.2
C40 C41 C42 119.6(7)
C42 C41 H41 120.2
C37 C42 C41 120.8(6)
C37 C42 H42 119.6
C41 C42 H42 119.6
C36 C43 H43 108.6
C44 C43 C36 112.0(5)
C44 C43 H43 108.6
N3 C43 C36 107.5(5)
N3 C43 H43 108.6
N3 C43 C44 111.6(5)
C45 C44 C43 120.0(6)
C49 C44 C43 121.4(6)
C49 C44 C45 118.5(6)
C44 C45 H45 120.0
C44 C45 C46 120.0(6)
C46 C45 H45 120.0
C45 C46 H46 119.9
C47 C46 C45 120.3(7)
C47 C46 H46 119.9
C46 C47 H47 119.6
C46 C47 C48 120.9(7)
C48 C47 H47 119.6
C47 C48 H48 120.4
C49 C48 C47 119.2(7)
C49 C48 H48 120.4
C44 C49 H49 119.5
C48 C49 C44 121.1(6)
C48 C49 H49 119.5
H50A C50 H50B 108.0
C51 C50 H50A 109.4
C51 C50 H50B 109.4
N3 C50 H50A 109.4
N3 C50 H50B 109.4
N3 C50 C51 111.2(5)
C52 C51 C50 119.7(6)
C52 C51 C56 120.6(6)
C56 C51 C50 119.7(6)
C51 C52 H52 119.0
C51 C52 C53 122.0(6)
C53 C52 H52 119.0
C52 C53 H53 120.8
C54 C53 C52 118.4(6)
C54 C53 H53 120.8
C53 C54 H54 120.1
C55 C54 C53 119.8(6)
C55 C54 H54 120.1
C54 C55 Br4 119.8(5)
C54 C55 C56 122.9(6)
C56 C55 Br4 117.2(5)
C55 C56 C51 116.2(6)
O1 C56 C51 124.0(6)
O1 C56 C55 119.8(6)
H57A C57 H57B 109.5
H57A C57 H57C 109.5
H57B C57 H57C 109.5
C58 C57 H57A 109.5
C58 C57 H57B 109.5
C58 C57 H57C 109.5
N5 C58 C57 178.0(19)
H59A C59 H59B 109.5
H59A C59 H59C 109.5
H59B C59 H59C 109.5
C60 C59 H59A 109.5
C60 C59 H59B 109.5
C60 C59 H59C 109.5
N7 C60 C59 178.7(9)
H61A C61 H61B 109.5
H61A C61 H61C 109.5
H61B C61 H61C 109.5
C62 C61 H61A 109.5
C62 C61 H61B 109.5
C62 C61 H61C 109.5
N10 C62 C61 179.9(11)
H63A C63 H63B 109.5
H63A C63 H63C 109.5
H63B C63 H63C 109.5
C64 C63 H63A 109.5
C64 C63 H63B 109.5
C64 C63 H63C 109.5
N8 C64 C63 177.1(11)
H65A C65 H65B 109.5
H65A C65 H65C 109.5
H65B C65 H65C 109.5
C66 C65 H65A 109.5
C66 C65 H65B 109.5
C66 C65 H65C 109.5
N6 C66 C65 174.5(19)
H67A C67 H67B 109.5
H67A C67 H67C 109.5
H67B C67 H67C 109.5
C68 C67 H67A 109.5
C68 C67 H67B 109.5
C68 C67 H67C 109.5
N9 C68 C67 174.1(18)
H69A C69 H69B 109.5
H69A C69 H69C 109.5
H69B C69 H69C 109.5
C70 C69 H69A 109.5
C70 C69 H69B 109.5
C70 C69 H69C 109.5
N11 C70 C69 176.2(14)
N1 Fe1 N2 78.6(2)
O3 Fe1 N1 85.63(19)
O3 Fe1 N2 93.7(2)
O3 Fe1 O4 99.7(2)
O3 Fe1 O5 98.3(2)
O3 Fe1 O6 168.57(18)
O4 Fe1 N1 166.6(2)
O4 Fe1 N2 88.68(19)
O4 Fe1 O5 97.13(19)
O4 Fe1 O6 91.59(18)
O5 Fe1 N1 94.3(2)
O5 Fe1 N2 165.5(2)
O5 Fe1 O6 78.39(18)
O6 Fe1 N1 83.73(18)
O6 Fe1 N2 88.26(18)
N3 Fe2 N4 78.9(2)
O1 Fe2 N3 88.01(19)
O1 Fe2 N4 166.85(19)
O1 Fe2 O5 96.91(19)
O1 Fe2 O6 96.97(18)
O2 Fe2 N3 95.4(2)
O2 Fe2 N4 87.89(19)
O2 Fe2 O1 94.5(2)
O2 Fe2 O5 167.91(19)
O2 Fe2 O6 96.76(18)
O5 Fe2 N3 88.88(19)
O5 Fe2 N4 81.85(18)
O6 Fe2 N3 166.41(19)
O6 Fe2 N4 95.57(19)
O6 Fe2 O5 78.00(17)
C15 N1 C22 114.5(5)
C15 N1 Fe1 111.1(4)
C15 N1 H1 106.3
C22 N1 Fe1 111.8(4)
C22 N1 H1 106.2
Fe1 N1 H1 106.3
C7 N2 C8 111.6(5)
C7 N2 Fe1 113.9(4)
C7 N2 H2A 108.3
C8 N2 Fe1 106.7(4)
C8 N2 H2A 108.1
Fe1 N2 H2A 108.1
C43 N3 C50 111.6(5)
C43 N3 Fe2 111.9(4)
C43 N3 H3A 107.3
C50 N3 Fe2 110.9(4)
C50 N3 H3A 107.5
Fe2 N3 H3A 107.3
C35 N4 C36 119.9(5)
C35 N4 Fe2 113.7(4)
C35 N4 H4A 103.9
C36 N4 Fe2 109.6(4)
C36 N4 H4A 103.8
Fe2 N4 H4A 104.0
C56 O1 Fe2 132.5(4)
C34 O2 Fe2 136.6(4)
C28 O3 Fe1 134.9(4)
C6 O4 Fe1 134.2(4)
Fe1 O5 Fe2 102.38(19)
Fe1 O5 H5 126.3
Fe2 O5 H5 127.2
Fe1 O6 H6 117.6
Fe2 O6 Fe1 100.79(18)
Fe2 O6 H6 119.3

loop_
_geom_bond_atom_site_label_1
_geom_bond_atom_site_label_2
_geom_bond_distance
Br1 C29 1.916(7)
Br2 C27 1.897(7)
Br3 C1 1.888(7)
Br4 C55 1.888(7)
C1 C2 1.381(10)
C1 C6 1.414(9)
C2 H2 0.9300
C2 C3 1.390(10)
C3 H3 0.9300
C3 C4 1.405(9)
C4 H4 0.9300
C4 C5 1.367(9)
C5 C6 1.419(9)
C5 C7 1.515(9)
C6 O4 1.314(8)
C7 H7A 0.9700
C7 H7B 0.9700
C7 N2 1.475(8)
C8 H8 0.9800
C8 C9 1.524(8)
C8 C15 1.533(8)
C8 N2 1.509(8)
C9 C10 1.370(9)
C9 C14 1.395(10)
C10 H10 0.9300
C10 C11 1.390(10)
C11 H11 0.9300
C11 C12 1.406(10)
C12 H12 0.9300
C12 C13 1.382(11)
C13 H13 0.9300
C13 C14 1.385(11)
C14 H14 0.9300
C15 H15 0.9800
C15 C16 1.513(9)
C15 N1 1.475(8)
C16 C17 1.394(10)
C16 C21 1.412(9)
C17 H17 0.9300
C17 C18 1.375(10)
C18 H18 0.9300
C18 C19 1.391(12)
C19 H19 0.9300
C19 C20 1.375(11)
C20 H20 0.9300
C20 C21 1.388(10)
C21 H21 0.9300
C22 H22A 0.9700
C22 H22B 0.9700
C22 C23 1.494(9)
C22 N1 1.489(8)
C23 C24 1.405(9)
C23 C28 1.411(10)
C24 H24 0.9300
C24 C25 1.397(10)
C25 H25 0.9300
C25 C26 1.368(11)
C26 H26 0.9300
C26 C27 1.394(9)
C27 C28 1.411(10)
C28 O3 1.323(8)
C29 C30 1.365(9)
C29 C34 1.407(9)
C30 H30 0.9300
C30 C31 1.407(11)
C31 H31 0.9300
C31 C32 1.393(10)
C32 H32 0.9300
C32 C33 1.395(9)
C33 C34 1.408(9)
C33 C35 1.524(9)
C34 O2 1.317(7)
C35 H35A 0.9700
C35 H35B 0.9700
C35 N4 1.485(8)
C36 H36 0.9800
C36 C37 1.522(9)
C36 C43 1.543(9)
C36 N4 1.492(8)
C37 C38 1.386(9)
C37 C42 1.388(9)
C38 H38 0.9300
C38 C39 1.385(10)
C39 H39 0.9300
C39 C40 1.388(11)
C40 H40 0.9300
C40 C41 1.377(11)
C41 H41 0.9300
C41 C42 1.389(10)
C42 H42 0.9300
C43 H43 0.9800
C43 C44 1.499(9)
C43 N3 1.489(8)
C44 C45 1.399(9)
C44 C49 1.392(10)
C45 H45 0.9300
C45 C46 1.412(10)
C46 H46 0.9300
C46 C47 1.351(11)
C47 H47 0.9300
C47 C48 1.397(11)
C48 H48 0.9300
C48 C49 1.393(10)
C49 H49 0.9300
C50 H50A 0.9700
C50 H50B 0.9700
C50 C51 1.516(9)
C50 N3 1.490(8)
C51 C52 1.381(9)
C51 C56 1.410(9)
C52 H52 0.9300
C52 C53 1.393(10)
C53 H53 0.9300
C53 C54 1.386(10)
C54 H54 0.9300
C54 C55 1.383(10)
C55 C56 1.408(9)
C56 O1 1.323(8)
C57 H57A 0.9600
C57 H57B 0.9600
C57 H57C 0.9600
C57 C58 1.483(8)
C58 N5 1.022(19)
C59 H59A 0.9600
C59 H59B 0.9600
C59 H59C 0.9600
C59 C60 1.470(12)
C60 N7 1.117(11)
C61 H61A 0.9600
C61 H61B 0.9600
C61 H61C 0.9600
C61 C62 1.443(13)
C62 N10 1.159(12)
C63 H63A 0.9600
C63 H63B 0.9600
C63 H63C 0.9600
C63 C64 1.502(9)
C64 N8 1.123(13)
C65 H65A 0.9600
C65 H65B 0.9600
C65 H65C 0.9600
C65 C66 1.459(8)
C66 N6 1.10(2)
C67 H67A 0.9600
C67 H67B 0.9600
C67 H67C 0.9600
C67 C68 1.512(10)
C68 N9 1.116(18)
C69 H69A 0.9600
C69 H69B 0.9600
C69 H69C 0.9600
C69 C70 1.456(16)
C70 N11 1.171(15)
Fe1 N1 2.193(5)
Fe1 N2 2.208(6)
Fe1 O3 1.927(5)
Fe1 O4 1.938(4)
Fe1 O5 1.958(4)
Fe1 O6 2.062(4)
Fe2 N3 2.179(5)
Fe2 N4 2.223(5)
Fe2 O1 1.921(4)
Fe2 O2 1.920(4)
Fe2 O5 2.048(4)
Fe2 O6 1.990(4)
N1 H1 0.9100
N2 H2A 0.9100
N3 H3A 0.9100
N4 H4A 0.9100
O5 H5 0.8590
O6 H6 0.8519

loop_
_geom_torsion_atom_site_label_1
_geom_torsion_atom_site_label_2
_geom_torsion_atom_site_label_3
_geom_torsion_atom_site_label_4
_geom_torsion
Br1 C29 C30 C31 -179.1(5)
Br1 C29 C34 C33 179.1(4)
Br1 C29 C34 O2 -1.2(8)
Br2 C27 C28 C23 -178.1(4)
Br2 C27 C28 O3 0.7(8)
Br3 C1 C2 C3 176.2(5)
Br3 C1 C6 C5 -175.8(5)
Br3 C1 C6 O4 5.6(8)
Br4 C55 C56 C51 -175.3(5)
Br4 C55 C56 O1 4.7(8)
C1 C2 C3 C4 0.8(10)
C1 C6 O4 Fe1 164.4(5)
C2 C1 C6 C5 0.8(10)
C2 C1 C6 O4 -177.8(6)
C2 C3 C4 C5 -1.8(10)
C3 C4 C5 C6 2.3(10)
C3 C4 C5 C7 -169.1(6)
C4 C5 C6 C1 -1.7(9)
C4 C5 C6 O4 176.8(6)
C4 C5 C7 N2 -138.1(6)
C5 C6 O4 Fe1 -14.1(10)
C5 C7 N2 C8 -177.6(5)
C5 C7 N2 Fe1 -56.7(6)
C6 C1 C2 C3 -0.4(11)
C6 C5 C7 N2 50.6(8)
C7 C5 C6 C1 169.4(6)
C7 C5 C6 O4 -12.1(10)
C8 C9 C10 C11 179.3(6)
C8 C9 C14 C13 179.9(7)
C8 C15 C16 C17 54.9(8)
C8 C15 C16 C21 -130.1(6)
C8 C15 N1 C22 167.4(5)
C8 C15 N1 Fe1 39.7(5)
C9 C8 C15 C16 49.0(8)
C9 C8 C15 N1 173.3(5)
C9 C8 N2 C7 -57.4(7)
C9 C8 N2 Fe1 177.6(4)
C9 C10 C11 C12 2.2(11)
C10 C9 C14 C13 -0.5(11)
C10 C11 C12 C13 -3.3(11)
C11 C12 C13 C14 2.5(12)
C12 C13 C14 C9 -0.6(12)
C14 C9 C10 C11 -0.3(11)
C15 C8 C9 C10 57.0(8)
C15 C8 C9 C14 -123.4(7)
C15 C8 N2 C7 175.4(5)
C15 C8 N2 Fe1 50.3(5)
C15 C16 C17 C18 175.7(6)
C15 C16 C21 C20 -176.5(6)
C16 C15 N1 C22 -67.1(7)
C16 C15 N1 Fe1 165.1(4)
C16 C17 C18 C19 0.9(11)
C17 C16 C21 C20 -1.3(10)
C17 C18 C19 C20 -1.6(11)
C18 C19 C20 C21 0.8(12)
C19 C20 C21 C16 0.6(11)
C21 C16 C17 C18 0.6(10)
C22 C23 C24 C25 176.2(6)
C22 C23 C28 C27 -176.6(6)
C22 C23 C28 O3 4.7(10)
C23 C22 N1 C15 -61.8(7)
C23 C22 N1 Fe1 65.6(6)
C23 C24 C25 C26 1.0(11)
C23 C28 O3 Fe1 8.3(10)
C24 C23 C28 C27 2.1(9)
C24 C23 C28 O3 -176.7(6)
C24 C25 C26 C27 0.7(11)
C25 C26 C27 Br2 176.7(5)
C25 C26 C27 C28 -1.0(11)
C26 C27 C28 C23 -0.4(10)
C26 C27 C28 O3 178.4(6)
C27 C28 O3 Fe1 -170.5(5)
C28 C23 C24 C25 -2.4(10)
C29 C30 C31 C32 0.3(10)
C29 C34 O2 Fe2 165.4(5)
C30 C29 C34 C33 -0.8(10)
C30 C29 C34 O2 178.9(6)
C30 C31 C32 C33 -1.3(10)
C31 C32 C33 C34 1.2(10)
C31 C32 C33 C35 -171.2(6)
C32 C33 C34 C29 -0.2(9)
C32 C33 C34 O2 -179.9(6)
C32 C33 C35 N4 -142.4(6)
C33 C34 O2 Fe2 -15.0(10)
C33 C35 N4 C36 78.6(7)
C33 C35 N4 Fe2 -53.9(6)
C34 C29 C30 C31 0.8(11)
C34 C33 C35 N4 45.3(8)
C35 C33 C34 C29 172.0(6)
C35 C33 C34 O2 -7.7(9)
C36 C37 C38 C39 179.1(6)
C36 C37 C42 C41 -178.4(6)
C36 C43 C44 C45 -127.0(6)
C36 C43 C44 C49 54.7(8)
C36 C43 N3 C50 165.9(5)
C36 C43 N3 Fe2 41.0(5)
C37 C36 C43 C44 54.5(7)
C37 C36 C43 N3 177.5(5)
C37 C36 N4 C35 32.1(8)
C37 C36 N4 Fe2 166.3(4)
C37 C38 C39 C40 -1.0(10)
C38 C37 C42 C41 1.2(10)
C38 C39 C40 C41 1.8(11)
C39 C40 C41 C42 -1.1(10)
C40 C41 C42 C37 -0.4(10)
C42 C37 C38 C39 -0.5(10)
C43 C36 C37 C38 49.9(8)
C43 C36 C37 C42 -130.6(6)
C43 C36 N4 C35 -96.1(6)
C43 C36 N4 Fe2 38.1(5)
C43 C44 C45 C46 -178.6(6)
C43 C44 C49 C48 179.5(6)
C44 C43 N3 C50 -70.9(7)
C44 C43 N3 Fe2 164.2(4)
C44 C45 C46 C47 -0.8(10)
C45 C44 C49 C48 1.2(10)
C45 C46 C47 C48 0.8(11)
C46 C47 C48 C49 0.1(11)
C47 C48 C49 C44 -1.2(10)
C49 C44 C45 C46 -0.3(10)
C50 C51 C52 C53 -173.7(6)
C50 C51 C56 C55 173.2(6)
C50 C51 C56 O1 -6.9(10)
C51 C50 N3 C43 167.1(5)
C51 C50 N3 Fe2 -67.5(5)
C51 C52 C53 C54 -1.0(10)
C51 C56 O1 Fe2 -18.0(10)
C52 C51 C56 C55 -4.2(9)
C52 C51 C56 O1 175.8(6)
C52 C53 C54 C55 -0.9(10)
C53 C54 C55 Br4 177.7(5)
C53 C54 C55 C56 0.1(11)
C54 C55 C56 C51 2.4(10)
C54 C55 C56 O1 -177.6(6)
C55 C56 O1 Fe2 161.9(5)
C56 C51 C52 C53 3.6(10)
N1 C15 C16 C17 -66.7(8)
N1 C15 C16 C21 108.4(7)
N1 C22 C23 C24 136.0(6)
N1 C22 C23 C28 -45.3(8)
N1 Fe1 N2 C7 -146.1(4)
N1 Fe1 N2 C8 -22.4(4)
N1 Fe1 O3 C28 10.5(6)
N1 Fe1 O4 C6 23.5(12)
N1 Fe1 O5 Fe2 87.8(2)
N1 Fe1 O6 Fe2 -100.9(2)
N2 C8 C9 C10 -65.8(8)
N2 C8 C9 C14 113.8(7)
N2 C8 C15 C16 175.5(5)
N2 C8 C15 N1 -60.2(6)
N2 Fe1 N1 C15 -9.7(4)
N2 Fe1 N1 C22 -139.0(4)
N2 Fe1 O3 C28 88.7(6)
N2 Fe1 O4 C6 4.5(6)
N2 Fe1 O5 Fe2 28.0(8)
N2 Fe1 O6 Fe2 -179.6(2)
N3 C43 C44 C45 112.5(7)
N3 C43 C44 C49 -65.8(8)
N3 C50 C51 C52 -129.6(6)
N3 C50 C51 C56 53.0(8)
N3 Fe2 N4 C35 125.0(4)
N3 Fe2 N4 C36 -12.2(4)
N3 Fe2 O1 C56 1.0(6)
N3 Fe2 O2 C34 -75.2(6)
N3 Fe2 O5 Fe1 171.2(2)
N3 Fe2 O6 Fe1 -10.3(9)
N4 C36 C37 C38 -77.4(8)
N4 C36 C37 C42 102.1(7)
N4 C36 C43 C44 -175.3(5)
N4 C36 C43 N3 -52.4(6)
N4 Fe2 N3 C43 -16.4(4)
N4 Fe2 N3 C50 -141.8(4)
N4 Fe2 O1 C56 -3.8(13)
N4 Fe2 O2 C34 3.4(6)
N4 Fe2 O5 Fe1 92.3(2)
N4 Fe2 O6 Fe1 -75.5(2)
O1 Fe2 N3 C43 164.7(4)
O1 Fe2 N3 C50 39.4(4)
O1 Fe2 N4 C35 130.0(8)
O1 Fe2 N4 C36 -7.2(11)
O1 Fe2 O2 C34 -163.6(6)
O1 Fe2 O5 Fe1 -101.0(2)
O1 Fe2 O6 Fe1 100.6(2)
O2 Fe2 N3 C43 70.3(4)
O2 Fe2 N3 C50 -55.0(4)
O2 Fe2 N4 C35 29.1(4)
O2 Fe2 N4 C36 -108.1(4)
O2 Fe2 O1 C56 96.3(6)
O2 Fe2 O5 Fe1 60.0(9)
O2 Fe2 O6 Fe1 -163.98(19)
O3 Fe1 N1 C15 85.0(4)
O3 Fe1 N1 C22 -44.3(4)
O3 Fe1 N2 C7 129.2(4)
O3 Fe1 N2 C8 -107.2(4)
O3 Fe1 O4 C6 -89.0(6)
O3 Fe1 O5 Fe2 173.96(19)
O3 Fe1 O6 Fe2 -79.4(10)
O4 Fe1 N1 C15 -29.0(11)
O4 Fe1 N1 C22 -158.3(8)
O4 Fe1 N2 C7 29.5(4)
O4 Fe1 N2 C8 153.1(4)
O4 Fe1 O3 C28 178.0(6)
O4 Fe1 O5 Fe2 -85.1(2)
O4 Fe1 O6 Fe2 91.8(2)
O5 Fe1 N1 C15 -177.0(4)
O5 Fe1 N1 C22 53.8(4)
O5 Fe1 N2 C7 -84.5(9)
O5 Fe1 N2 C8 39.1(9)
O5 Fe1 O3 C28 -83.2(6)
O5 Fe1 O4 C6 171.3(6)
O5 Fe1 O6 Fe2 -5.19(18)
O5 Fe2 N3 C43 -98.3(4)
O5 Fe2 N3 C50 136.3(4)
O5 Fe2 N4 C35 -144.5(4)
O5 Fe2 N4 C36 78.3(4)
O5 Fe2 O1 C56 -87.6(6)
O5 Fe2 O2 C34 35.3(12)
O5 Fe2 O6 Fe1 4.97(17)
O6 Fe1 N1 C15 -99.2(4)
O6 Fe1 N1 C22 131.6(4)
O6 Fe1 N2 C7 -62.1(4)
O6 Fe1 N2 C8 61.5(4)
O6 Fe1 O3 C28 -11.0(14)
O6 Fe1 O4 C6 92.8(6)
O6 Fe1 O5 Fe2 5.07(18)
O6 Fe2 N3 C43 -83.4(9)
O6 Fe2 N3 C50 151.3(7)
O6 Fe2 N4 C35 -67.5(4)
O6 Fe2 N4 C36 155.3(4)
O6 Fe2 O1 C56 -166.3(6)
O6 Fe2 O2 C34 98.8(6)
O6 Fe2 O5 Fe1 -5.26(19)

loop_
_smtbx_masks_void_nr
_smtbx_masks_void_average_x
_smtbx_masks_void_average_y
_smtbx_masks_void_average_z
_smtbx_masks_void_volume
_smtbx_masks_void_count_electrons
1 0.434 0.074 0.321 124.3 2.2
